data_4036949
loop_
_publ_author_name
'Donad\'io, Luc\'ia Gandolfi'
'Galetti, Mariana A.'
'Giorgi, Gianluca'
'Rasparini, Marcello'
'Comin, Maria J.'

_publ_section_title
;
 Anti-Selective Organocatalytic Michael Addition between
 Phenylacetaldehyde and Nitrostyrene.
;
_journal_issue 17
_journal_name_full 'The Journal of organic chemistry'
_journal_page_first 7952
_journal_page_last 7957
_journal_paper_doi 10.1021/acs.joc.6b01061
_journal_volume 81
_journal_year 2016
_chemical_formula_moiety 'C16 H15 N O3'
_chemical_formula_sum 'C16 H15 N O3'
_chemical_formula_weight 269.29
_chemical_name_systematic
;
(2S,3R)-4-nitro-2,3-diphenylbutanal
;
_space_group_crystal_system monoclinic
_space_group_IT_number 7
_space_group_name_Hall 'P -2yac'
_space_group_name_H-M_alt 'P 1 n 1'
_atom_sites_solution_hydrogens geom
_audit_creation_method SHELXL-2013
_cell_angle_alpha 90
_cell_angle_beta 95.543(8)
_cell_angle_gamma 90
_cell_formula_units_Z 2
_cell_length_a 5.8149(7)
_cell_length_b 7.7454(9)
_cell_length_c 15.5132(13)
_cell_measurement_reflns_used 1405
_cell_measurement_temperature 293(2)
_cell_measurement_theta_max 28.9570
_cell_measurement_theta_min 2.6244
_cell_volume 695.43(13)
_computing_cell_refinement
;
CrysAlisPro, Oxford Diffraction Ltd.,
Version 1.171.33.66 (release 28-04-2010 CrysAlis171 .NET)
(compiled Apr 28 2010,14:27:37)
;
_computing_data_collection
;
CrysAlisPro, Oxford Diffraction Ltd.,
Version 1.171.33.66 (release 28-04-2010 CrysAlis171 .NET)
(compiled Apr 28 2010,14:27:37)
;
_computing_data_reduction
;
CrysAlisPro, Oxford Diffraction Ltd.,
Version 1.171.33.66 (release 28-04-2010 CrysAlis171 .NET)
(compiled Apr 28 2010,14:27:37)
;
_computing_molecular_graphics 'Ortep-3 for Windows (Farrugia, 1997)'
_computing_publication_material 'WinGX publication routines (Farrugia, 1999)'
_computing_structure_refinement 'SHELXL-2013 (Sheldrick, 2013)'
_computing_structure_solution 'SHELXS-2013 (Sheldrick, 2013)'
_diffrn_ambient_temperature 293(2)
_diffrn_detector_area_resol_mean 16.0827
_diffrn_measured_fraction_theta_full 1.000
_diffrn_measured_fraction_theta_max 0.884
_diffrn_measurement_device_type 'Xcalibur, Sapphire3'
_diffrn_measurement_method '\w scans'
_diffrn_radiation_monochromator graphite
_diffrn_radiation_source 'Enhance (Mo) X-ray Source'
_diffrn_radiation_type MoK\a
_diffrn_radiation_wavelength 0.71073
_diffrn_reflns_av_R_equivalents 0.0278
_diffrn_reflns_av_unetI/netI 0.1012
_diffrn_reflns_Laue_measured_fraction_full 1.000
_diffrn_reflns_Laue_measured_fraction_max 0.884
_diffrn_reflns_limit_h_max 7
_diffrn_reflns_limit_h_min -6
_diffrn_reflns_limit_k_max 7
_diffrn_reflns_limit_k_min -9
_diffrn_reflns_limit_l_max 20
_diffrn_reflns_limit_l_min -18
_diffrn_reflns_number 5034
_diffrn_reflns_point_group_measured_fraction_full 0.891
_diffrn_reflns_point_group_measured_fraction_max 0.752
_diffrn_reflns_theta_full 25.242
_diffrn_reflns_theta_max 29.021
_diffrn_reflns_theta_min 2.630
_exptl_absorpt_coefficient_mu 0.089
_exptl_absorpt_correction_T_max 1.00000
_exptl_absorpt_correction_T_min 0.93257
_exptl_absorpt_correction_type multi-scan
_exptl_absorpt_process_details
;
CrysAlisPro, Oxford Diffraction Ltd.,
Version 1.171.33.66 (release 28-04-2010 CrysAlis171 .NET)
(compiled Apr 28 2010,14:27:37)
Empirical absorption correction using spherical harmonics,
 implemented in SCALE3 ABSPACK scaling algorithm.
;
_exptl_crystal_colour colorless
_exptl_crystal_density_diffrn 1.286
_exptl_crystal_description prism
_exptl_crystal_F_000 284
_exptl_crystal_size_max 0.4
_exptl_crystal_size_mid 0.3
_exptl_crystal_size_min 0.3
_refine_diff_density_max 0.120
_refine_diff_density_min -0.142
_refine_diff_density_rms 0.027
_refine_ls_abs_structure_details
;
 Flack x determined using 436 quotients [(I+)-(I-)]/[(I+)+(I-)]
 (Parsons and Flack (2004), Acta Cryst. A60, s61).
;
_refine_ls_abs_structure_Flack 1.4(10)
_refine_ls_extinction_method none
_refine_ls_goodness_of_fit_ref 0.737
_refine_ls_hydrogen_treatment constr
_refine_ls_matrix_type full
_refine_ls_number_parameters 181
_refine_ls_number_reflns 2779
_refine_ls_number_restraints 2
_refine_ls_restrained_S_all 0.736
_refine_ls_R_factor_all 0.1035
_refine_ls_R_factor_gt 0.0392
_refine_ls_shift/su_max 0.000
_refine_ls_shift/su_mean 0.000
_refine_ls_structure_factor_coef Fsqd
_refine_ls_weighting_details 'w=1/[\s^2^(Fo^2^)+(0.0248P)^2^] where P=(Fo^2^+2Fc^2^)/3'
_refine_ls_weighting_scheme calc
_refine_ls_wR_factor_gt 0.0586
_refine_ls_wR_factor_ref 0.0667
_reflns_Friedel_coverage 0.697
_reflns_Friedel_fraction_full 0.782
_reflns_Friedel_fraction_max 0.619
_reflns_number_gt 1274
_reflns_number_total 2779
_reflns_threshold_expression 'I > 2\s(I)'
_cod_data_source_file jo6b01061_si_001.cif
_cod_data_source_block 17a
_cod_original_sg_symbol_H-M 'P n'
_cod_database_code 4036949
_shelx_space_group_comment
;
The symmetry employed for this shelxl refinement is uniquely defined
by the following loop, which should always be used as a source of
symmetry information in preference to the above space-group names.
They are only intended as comments.
;

loop_
_space_group_symop_operation_xyz
'x, y, z'
'x+1/2, -y, z+1/2'

loop_
_atom_site_label
_atom_site_type_symbol
_atom_site_fract_x
_atom_site_fract_y
_atom_site_fract_z
_atom_site_U_iso_or_equiv
_atom_site_adp_type
_atom_site_occupancy
_atom_site_site_symmetry_order
_atom_site_calc_flag
_atom_site_refinement_flags_posn
_atom_site_refinement_flags_adp
C1 C 0.6296(8) 0.5638(5) 0.6901(3) 0.0491(11) Uani 1 1 d . .
H1 H 0.6318 0.4437 0.6909 0.059 Uiso 1 1 calc R U
O1 O 0.7988(4) 0.6345(3) 0.67196(15) 0.0577(7) Uani 1 1 d . .
C2 C 0.4106(6) 0.6509(5) 0.7121(2) 0.0367(10) Uani 1 1 d . .
H2 H 0.2783 0.5876 0.6837 0.044 Uiso 1 1 calc R U
C3 C 0.3988(5) 0.8390(5) 0.67963(18) 0.0383(10) Uani 1 1 d . .
H3 H 0.5408 0.8970 0.7034 0.046 Uiso 1 1 calc R U
C4 C 0.1961(7) 0.9312(5) 0.7154(2) 0.0455(11) Uani 1 1 d . .
H4A H 0.0528 0.8807 0.6898 0.055 Uiso 1 1 calc R U
H4B H 0.2044 0.9125 0.7775 0.055 Uiso 1 1 calc R U
N1 N 0.1922(7) 1.1203(4) 0.6980(2) 0.0602(9) Uani 1 1 d . .
O2 O 0.3696(7) 1.1964(4) 0.7025(3) 0.1335(16) Uani 1 1 d . .
O3 O 0.0053(6) 1.1870(4) 0.68147(19) 0.0964(11) Uani 1 1 d . .
C5 C 0.4052(6) 0.6359(5) 0.8107(2) 0.0375(10) Uani 1 1 d . .
C6 C 0.5771(7) 0.7098(5) 0.8658(2) 0.0497(11) Uani 1 1 d . .
H6 H 0.7006 0.7643 0.8433 0.060 Uiso 1 1 calc R U
C7 C 0.5675(7) 0.7035(5) 0.9547(2) 0.0592(14) Uani 1 1 d . .
H7 H 0.6833 0.7550 0.9916 0.071 Uiso 1 1 calc R U
C8 C 0.3866(7) 0.6212(6) 0.9886(2) 0.0555(12) Uani 1 1 d . .
H8 H 0.3797 0.6175 1.0482 0.067 Uiso 1 1 calc R U
C9 C 0.2174(8) 0.5449(6) 0.9344(3) 0.0572(13) Uani 1 1 d . .
H9 H 0.0966 0.4873 0.9572 0.069 Uiso 1 1 calc R U
C10 C 0.2252(6) 0.5531(5) 0.8455(2) 0.0442(11) Uani 1 1 d . .
H10 H 0.1081 0.5024 0.8089 0.053 Uiso 1 1 calc R U
C11 C 0.3869(6) 0.8522(5) 0.58218(19) 0.0375(10) Uani 1 1 d . .
C12 C 0.2052(6) 0.7775(5) 0.5299(2) 0.0493(12) Uani 1 1 d . .
H12 H 0.0894 0.7194 0.5555 0.059 Uiso 1 1 calc R U
C13 C 0.1943(7) 0.7882(5) 0.4405(2) 0.0585(13) Uani 1 1 d . .
H13 H 0.0716 0.7376 0.4068 0.070 Uiso 1 1 calc R U
C14 C 0.3613(8) 0.8722(6) 0.4019(2) 0.0572(12) Uani 1 1 d . .
H14 H 0.3538 0.8789 0.3418 0.069 Uiso 1 1 calc R U
C15 C 0.5428(8) 0.9478(6) 0.4523(3) 0.0620(14) Uani 1 1 d . .
H15 H 0.6581 1.0051 0.4260 0.074 Uiso 1 1 calc R U
C16 C 0.5540(6) 0.9390(5) 0.5414(2) 0.0496(12) Uani 1 1 d . .
H16 H 0.6757 0.9921 0.5745 0.060 Uiso 1 1 calc R U

loop_
_atom_site_aniso_label
_atom_site_aniso_U_11
_atom_site_aniso_U_22
_atom_site_aniso_U_33
_atom_site_aniso_U_23
_atom_site_aniso_U_13
_atom_site_aniso_U_12
C1 0.066(3) 0.039(3) 0.045(2) -0.002(2) 0.020(2) 0.001(3)
O1 0.0481(17) 0.060(2) 0.0683(17) 0.0025(14) 0.0197(13) -0.0018(15)
C2 0.039(2) 0.033(3) 0.039(2) -0.0025(19) 0.0092(17) -0.009(2)
C3 0.040(3) 0.039(3) 0.037(2) -0.0021(18) 0.0095(19) -0.004(2)
C4 0.052(3) 0.039(3) 0.047(3) 0.0001(18) 0.0125(19) -0.005(2)
N1 0.082(3) 0.042(3) 0.0596(19) -0.0034(18) 0.021(2) 0.004(3)
O2 0.115(3) 0.047(3) 0.246(4) -0.026(3) 0.060(3) -0.027(3)
O3 0.117(3) 0.082(3) 0.087(2) 0.0129(19) -0.0069(19) 0.044(2)
C5 0.040(2) 0.038(3) 0.036(2) 0.0014(19) 0.0081(18) -0.003(2)
C6 0.051(3) 0.051(3) 0.047(3) 0.000(2) 0.006(2) -0.017(2)
C7 0.072(4) 0.063(4) 0.041(3) -0.001(2) -0.004(2) -0.016(3)
C8 0.077(3) 0.056(3) 0.036(2) 0.007(2) 0.014(2) 0.001(3)
C9 0.064(3) 0.055(3) 0.055(3) 0.008(2) 0.022(2) -0.008(3)
C10 0.044(3) 0.048(3) 0.041(3) 0.0052(18) 0.0042(19) -0.002(2)
C11 0.037(2) 0.038(3) 0.038(2) 0.004(2) 0.0065(18) 0.000(2)
C12 0.052(3) 0.060(3) 0.037(2) 0.000(2) 0.009(2) -0.009(3)
C13 0.063(3) 0.064(4) 0.048(3) -0.006(2) 0.003(2) -0.006(3)
C14 0.073(3) 0.069(3) 0.030(2) 0.007(2) 0.010(2) 0.006(3)
C15 0.056(3) 0.081(4) 0.051(3) 0.021(2) 0.019(2) -0.001(3)
C16 0.042(3) 0.060(3) 0.047(3) 0.011(2) 0.007(2) -0.016(2)

loop_
_atom_type_symbol
_atom_type_description
_atom_type_scat_dispersion_real
_atom_type_scat_dispersion_imag
_atom_type_scat_source
C C 0.0033 0.0016 'International Tables Vol C Tables 4.2.6.8 and 6.1.1.4'
H H 0.0000 0.0000 'International Tables Vol C Tables 4.2.6.8 and 6.1.1.4'
N N 0.0061 0.0033 'International Tables Vol C Tables 4.2.6.8 and 6.1.1.4'
O O 0.0106 0.0060 'International Tables Vol C Tables 4.2.6.8 and 6.1.1.4'

loop_
_geom_angle_atom_site_label_1
_geom_angle_atom_site_label_2
_geom_angle_atom_site_label_3
_geom_angle
O1 C1 C2 125.9(4)
O1 C1 H1 117.1
C2 C1 H1 117.1
C1 C2 C5 106.9(3)
C1 C2 C3 111.2(3)
C5 C2 C3 113.1(3)
C1 C2 H2 108.5
C5 C2 H2 108.5
C3 C2 H2 108.5
C11 C3 C4 111.7(3)
C11 C3 C2 112.8(3)
C4 C3 C2 109.6(3)
C11 C3 H3 107.5
C4 C3 H3 107.5
C2 C3 H3 107.5
N1 C4 C3 113.1(3)
N1 C4 H4A 109.0
C3 C4 H4A 109.0
N1 C4 H4B 109.0
C3 C4 H4B 109.0
H4A C4 H4B 107.8
O2 N1 O3 124.1(4)
O2 N1 C4 118.7(4)
O3 N1 C4 117.2(4)
C6 C5 C10 118.9(3)
C6 C5 C2 120.2(3)
C10 C5 C2 120.9(4)
C5 C6 C7 120.4(4)
C5 C6 H6 119.8
C7 C6 H6 119.8
C8 C7 C6 120.1(4)
C8 C7 H7 120.0
C6 C7 H7 120.0
C9 C8 C7 119.9(4)
C9 C8 H8 120.1
C7 C8 H8 120.1
C8 C9 C10 120.1(4)
C8 C9 H9 119.9
C10 C9 H9 119.9
C5 C10 C9 120.6(4)
C5 C10 H10 119.7
C9 C10 H10 119.7
C16 C11 C12 117.5(3)
C16 C11 C3 121.6(3)
C12 C11 C3 120.9(3)
C13 C12 C11 121.1(4)
C13 C12 H12 119.5
C11 C12 H12 119.5
C14 C13 C12 120.4(4)
C14 C13 H13 119.8
C12 C13 H13 119.8
C13 C14 C15 119.6(4)
C13 C14 H14 120.2
C15 C14 H14 120.2
C16 C15 C14 120.4(4)
C16 C15 H15 119.8
C14 C15 H15 119.8
C15 C16 C11 121.0(4)
C15 C16 H16 119.5
C11 C16 H16 119.5

loop_
_geom_bond_atom_site_label_1
_geom_bond_atom_site_label_2
_geom_bond_distance
C1 O1 1.184(5)
C1 C2 1.509(5)
C1 H1 0.9300
C2 C5 1.537(4)
C2 C3 1.541(3)
C2 H2 0.9800
C3 C11 1.510(4)
C3 C4 1.528(5)
C3 H3 0.9800
C4 N1 1.489(5)
C4 H4A 0.9700
C4 H4B 0.9700
N1 O2 1.184(4)
N1 O3 1.208(4)
C5 C6 1.376(4)
C5 C10 1.381(5)
C6 C7 1.387(4)
C6 H6 0.9300
C7 C8 1.377(5)
C7 H7 0.9300
C8 C9 1.365(5)
C8 H8 0.9300
C9 C10 1.386(5)
C9 H9 0.9300
C10 H10 0.9300
C11 C16 1.384(4)
C11 C12 1.393(4)
C12 C13 1.385(4)
C12 H12 0.9300
C13 C14 1.356(5)
C13 H13 0.9300
C14 C15 1.382(6)
C14 H14 0.9300
C15 C16 1.378(5)
C15 H15 0.9300
C16 H16 0.9300

loop_
_geom_torsion_atom_site_label_1
_geom_torsion_atom_site_label_2
_geom_torsion_atom_site_label_3
_geom_torsion_atom_site_label_4
_geom_torsion
O1 C1 C2 C5 -104.9(5)
O1 C1 C2 C3 19.0(5)
C1 C2 C3 C11 63.9(3)
C5 C2 C3 C11 -175.9(3)
C1 C2 C3 C4 -171.0(3)
C5 C2 C3 C4 -50.7(3)
C11 C3 C4 N1 -62.7(4)
C2 C3 C4 N1 171.5(3)
C3 C4 N1 O2 -38.3(5)
C3 C4 N1 O3 142.9(3)
C1 C2 C5 C6 61.2(5)
C3 C2 C5 C6 -61.4(4)
C1 C2 C5 C10 -120.7(4)
C3 C2 C5 C10 116.6(4)
C10 C5 C6 C7 -1.0(6)
C2 C5 C6 C7 177.0(3)
C5 C6 C7 C8 0.8(6)
C6 C7 C8 C9 0.4(7)
C7 C8 C9 C10 -1.2(7)
C6 C5 C10 C9 0.1(6)
C2 C5 C10 C9 -177.9(4)
C8 C9 C10 C5 1.0(6)
C4 C3 C11 C16 115.9(4)
C2 C3 C11 C16 -120.2(4)
C4 C3 C11 C12 -63.8(5)
C2 C3 C11 C12 60.2(4)
C16 C11 C12 C13 0.7(6)
C3 C11 C12 C13 -179.6(3)
C11 C12 C13 C14 0.0(6)
C12 C13 C14 C15 -0.2(7)
C13 C14 C15 C16 -0.3(7)
C14 C15 C16 C11 1.1(7)
C12 C11 C16 C15 -1.3(6)
C3 C11 C16 C15 179.0(4)
